data_4120382
loop_
_publ_author_name
'Oleksandr S. Bushuyev'
'Anna Tomberg'
'Tomislav Fri\<s\<ci\'c'
'Christopher J. Barrett'

_publ_section_title
;
 Shaping Crystals with Light: Crystal-to-Crystal Isomerization and
 Photomechanical Effect in Fluorinated Azobenzenes
;
_journal_name_full 'Journal of the American Chemical Society'
_journal_page_first 12556
_journal_page_last 12559
_journal_paper_doi 10.1021/ja4063019
_journal_volume 135
_journal_year 2013
_chemical_formula_moiety 'C12 Br2 F8 N2'
_chemical_formula_sum 'C12 Br2 F8 N2'
_chemical_formula_weight 483.96
_chemical_name_common cis-1
_chemical_name_systematic
; 
 cis-dibromooctafluoroazobenzene polymorph 1 
;
_space_group_IT_number 15
_symmetry_cell_setting monoclinic
_symmetry_space_group_name_Hall '-C 2yc'
_symmetry_space_group_name_H-M 'C 1 2/c 1'
_atom_sites_solution_primary direct
_atom_sites_solution_secondary difmap
_audit_creation_method SHELXL-97
_cell_angle_alpha 90.00
_cell_angle_beta 110.8020(10)
_cell_angle_gamma 90.00
_cell_formula_units_Z 4
_cell_length_a 23.402(2)
_cell_length_b 5.3155(5)
_cell_length_c 11.6756(10)
_cell_measurement_reflns_used 4634
_cell_measurement_temperature 150(2)
_cell_measurement_theta_max 28.20
_cell_measurement_theta_min 3.07
_cell_volume 1357.7(2)
_computing_cell_refinement 'Bruker SAINT'
_computing_data_collection 'Bruker APEX2'
_computing_data_reduction 'Bruker SAINT'
_computing_molecular_graphics 'Bruker SHELXTL'
_computing_publication_material 'Bruker SHELXTL'
_computing_structure_refinement 'SHELXL-97 (Sheldrick, 2008)'
_computing_structure_solution 'SHELXS-97 (Sheldrick, 2008)'
_diffrn_ambient_temperature 150(2)
_diffrn_measured_fraction_theta_full 0.999
_diffrn_measured_fraction_theta_max 0.997
_diffrn_measurement_device_type 'Bruker APEX-II CCD'
_diffrn_measurement_method '\f and \w scans'
_diffrn_radiation_monochromator graphite
_diffrn_radiation_source 'fine-focus sealed tube'
_diffrn_radiation_type MoK\a
_diffrn_radiation_wavelength 0.71073
_diffrn_reflns_av_R_equivalents 0.0179
_diffrn_reflns_av_sigmaI/netI 0.0129
_diffrn_reflns_limit_h_max 29
_diffrn_reflns_limit_h_min -29
_diffrn_reflns_limit_k_max 6
_diffrn_reflns_limit_k_min -6
_diffrn_reflns_limit_l_max 14
_diffrn_reflns_limit_l_min -14
_diffrn_reflns_number 7084
_diffrn_reflns_theta_full 25.00
_diffrn_reflns_theta_max 26.73
_diffrn_reflns_theta_min 1.86
_exptl_absorpt_coefficient_mu 6.066
_exptl_absorpt_correction_T_max 0.3967
_exptl_absorpt_correction_T_min 0.0576
_exptl_absorpt_correction_type multi-scan
_exptl_absorpt_process_details SADABS
_exptl_crystal_colour yellow
_exptl_crystal_density_diffrn 2.368
_exptl_crystal_description needle
_exptl_crystal_F_000 912
_exptl_crystal_size_max 0.98
_exptl_crystal_size_mid 0.20
_exptl_crystal_size_min 0.19
_refine_diff_density_max 0.443
_refine_diff_density_min -0.484
_refine_diff_density_rms 0.059
_refine_ls_extinction_method none
_refine_ls_goodness_of_fit_ref 1.060
_refine_ls_hydrogen_treatment none
_refine_ls_matrix_type full
_refine_ls_number_parameters 109
_refine_ls_number_reflns 1441
_refine_ls_number_restraints 0
_refine_ls_restrained_S_all 1.060
_refine_ls_R_factor_all 0.0216
_refine_ls_R_factor_gt 0.0200
_refine_ls_shift/su_max 0.001
_refine_ls_shift/su_mean 0.000
_refine_ls_structure_factor_coef Fsqd
_refine_ls_weighting_details 'calc w=1/[\s^2^(Fo^2^)+(0.0286P)^2^+1.6348P] where P=(Fo^2^+2Fc^2^)/3'
_refine_ls_weighting_scheme calc
_refine_ls_wR_factor_gt 0.0513
_refine_ls_wR_factor_ref 0.0520
_reflns_number_gt 1354
_reflns_number_total 1441
_reflns_threshold_expression >2sigma(I)
_cod_data_source_file ja4063019_si_006_1.cif
_cod_data_source_block cis-1
_cod_database_code 4120382

loop_
_symmetry_equiv_pos_as_xyz
'x, y, z'
'-x, y, -z+1/2'
'x+1/2, y+1/2, z'
'-x+1/2, y+1/2, -z+1/2'
'-x, -y, -z'
'x, -y, z-1/2'
'-x+1/2, -y+1/2, -z'
'x+1/2, -y+1/2, z-1/2'

loop_
_atom_site_label
_atom_site_type_symbol
_atom_site_fract_x
_atom_site_fract_y
_atom_site_fract_z
_atom_site_U_iso_or_equiv
_atom_site_adp_type
_atom_site_occupancy
_atom_site_symmetry_multiplicity
_atom_site_calc_flag
Br1 Br 0.209215(9) 1.20133(4) 0.820223(19) 0.03526(9) Uani 1 1 d
C1 C 0.15030(8) 0.9543(4) 0.80782(17) 0.0280(4) Uani 1 1 d
C2 C 0.10214(9) 0.9167(4) 0.69849(17) 0.0293(4) Uani 1 1 d
C3 C 0.05911(10) 0.7324(4) 0.6877(2) 0.0314(4) Uani 1 1 d
C4 C 0.06350(9) 0.5763(4) 0.7860(2) 0.0346(4) Uani 1 1 d
C5 C 0.11206(10) 0.6158(4) 0.8956(2) 0.0362(5) Uani 1 1 d
C6 C 0.15389(9) 0.8048(4) 0.90751(19) 0.0322(4) Uani 1 1 d
F1 F 0.11832(6) 0.4639(3) 0.99126(13) 0.0519(4) Uani 1 1 d
F2 F 0.01391(6) 0.7006(3) 0.57949(12) 0.0427(3) Uani 1 1 d
F3 F 0.09623(6) 1.0613(3) 0.60127(10) 0.0406(3) Uani 1 1 d
F4 F 0.19856(6) 0.8421(3) 1.01581(11) 0.0437(3) Uani 1 1 d
N1 N 0.02866(9) 0.3479(3) 0.7711(2) 0.0465(5) Uani 1 1 d

loop_
_atom_site_aniso_label
_atom_site_aniso_U_11
_atom_site_aniso_U_22
_atom_site_aniso_U_33
_atom_site_aniso_U_23
_atom_site_aniso_U_13
_atom_site_aniso_U_12
Br1 0.02996(13) 0.03530(14) 0.04251(14) -0.00897(8) 0.01532(9) -0.00632(8)
C1 0.0260(9) 0.0282(9) 0.0348(9) -0.0054(8) 0.0170(8) 0.0004(7)
C2 0.0324(10) 0.0305(10) 0.0303(9) -0.0038(8) 0.0178(8) -0.0015(8)
C3 0.0291(10) 0.0316(10) 0.0376(10) -0.0101(8) 0.0169(8) -0.0020(8)
C4 0.0328(10) 0.0233(10) 0.0569(13) -0.0029(9) 0.0273(10) 0.0036(8)
C5 0.0361(11) 0.0338(10) 0.0481(12) 0.0114(9) 0.0267(10) 0.0129(9)
C6 0.0269(10) 0.0388(11) 0.0347(10) -0.0001(8) 0.0157(8) 0.0084(8)
F1 0.0470(8) 0.0527(9) 0.0659(9) 0.0295(7) 0.0322(7) 0.0165(7)
F2 0.0351(7) 0.0537(8) 0.0407(7) -0.0165(6) 0.0154(6) -0.0144(6)
F3 0.0389(7) 0.0517(8) 0.0318(6) 0.0043(5) 0.0133(5) -0.0106(6)
F4 0.0314(6) 0.0651(9) 0.0346(6) 0.0053(6) 0.0119(5) 0.0078(6)
N1 0.0408(10) 0.0249(9) 0.0845(15) 0.0001(9) 0.0355(11) 0.0009(8)

loop_
_atom_type_symbol
_atom_type_description
_atom_type_scat_dispersion_real
_atom_type_scat_dispersion_imag
_atom_type_scat_source
C C 0.0033 0.0016 'International Tables Vol C Tables 4.2.6.8 and 6.1.1.4'
N N 0.0061 0.0033 'International Tables Vol C Tables 4.2.6.8 and 6.1.1.4'
F F 0.0171 0.0103 'International Tables Vol C Tables 4.2.6.8 and 6.1.1.4'
Br Br -0.2901 2.4595 'International Tables Vol C Tables 4.2.6.8 and 6.1.1.4'

loop_
_geom_angle_atom_site_label_1
_geom_angle_atom_site_label_2
_geom_angle_atom_site_label_3
_geom_angle
_geom_angle_site_symmetry_1
C2 C1 C6 118.53(18) .
C2 C1 Br1 120.56(14) .
C6 C1 Br1 120.90(15) .
F3 C2 C3 118.64(18) .
F3 C2 C1 120.31(17) .
C3 C2 C1 121.05(18) .
F2 C3 C2 118.84(19) .
F2 C3 C4 120.34(19) .
C2 C3 C4 120.78(19) .
C3 C4 C5 117.74(19) .
C3 C4 N1 122.1(2) .
C5 C4 N1 118.7(2) .
F1 C5 C6 119.5(2) .
F1 C5 C4 119.1(2) .
C6 C5 C4 121.47(19) .
F4 C6 C5 119.52(19) .
F4 C6 C1 120.13(19) .
C5 C6 C1 120.3(2) .
N1 N1 C4 121.93(12) 2_556

loop_
_geom_bond_atom_site_label_1
_geom_bond_atom_site_label_2
_geom_bond_distance
_geom_bond_site_symmetry_2
Br1 C1 1.8719(19) .
C1 C2 1.385(3) .
C1 C6 1.387(3) .
C2 F3 1.337(2) .
C2 C3 1.378(3) .
C3 F2 1.340(2) .
C3 C4 1.390(3) .
C4 C5 1.393(3) .
C4 N1 1.438(3) .
C5 F1 1.343(2) .
C5 C6 1.375(3) .
C6 F4 1.339(2) .
N1 N1 1.254(4) 2_556
